data_4321379
loop_
_publ_author_name
'Pierre Braunstein'
'Claudia Graiff'
'Fr\'ed\'eric Naud'
'Andreas Pfaltz'
'Antonio Tiripicchio'

_publ_section_title
;
 Synthesis and Crystal Structures of Ru(II) Complexes Containing Chelating
 (Phosphinomethyl)oxazoline P,N-Type Ligands and Asymmetric Catalytic
 Transfer Hydrogenation of Acetophenone in Propan-2-ol
;
_journal_name_full 'Inorganic Chemistry'
_journal_page_first 4468
_journal_page_last 4475
_journal_paper_doi 10.1021/ic0000754
_journal_volume 39
_journal_year 2000
_chemical_formula_moiety 'C32 H32 Cl2 N2 O2 P2 Ru'
_chemical_formula_sum 'C32 H32 Cl2 N2 O2 P2 Ru'
_chemical_formula_weight 710.51
_chemical_name_systematic
; 
 ? 
;
_space_group_IT_number 14
_symmetry_cell_setting monoclinic
_symmetry_space_group_name_Hall '-P 2ybc'
_symmetry_space_group_name_H-M 'P 1 21/c 1'
_atom_sites_solution_hydrogens geom
_atom_sites_solution_primary direct
_atom_sites_solution_secondary difmap
_audit_creation_method SHELXL-97
_cell_angle_alpha 90.00
_cell_angle_beta 113.44(6)
_cell_angle_gamma 90.00
_cell_formula_units_Z 8
_cell_length_a 18.427(4)
_cell_length_b 17.487(3)
_cell_length_c 22.422(5)
_cell_measurement_reflns_used 28
_cell_measurement_temperature 293(2)
_cell_measurement_theta_max 17.83
_cell_measurement_theta_min 11.21
_cell_volume 6629(4)
_computing_structure_refinement 'SHELXL-97 (Sheldrick, 1997)'
_computing_structure_solution 'SHELXS-97 (Sheldrick, 1990)'
_diffrn_ambient_temperature 293(2)
_diffrn_measured_fraction_theta_full 0.962
_diffrn_measured_fraction_theta_max 0.962
_diffrn_measurement_device_type 'Siemens AED'
_diffrn_measurement_method '\q/2\q scans'
_diffrn_radiation_monochromator graphite
_diffrn_radiation_source 'fine-focus sealed tube'
_diffrn_radiation_type MoK\a
_diffrn_radiation_wavelength 0.71073
_diffrn_reflns_av_R_equivalents 0.0370
_diffrn_reflns_av_sigmaI/netI 0.1392
_diffrn_reflns_limit_h_max 24
_diffrn_reflns_limit_h_min -16
_diffrn_reflns_limit_k_max 23
_diffrn_reflns_limit_k_min -17
_diffrn_reflns_limit_l_max 27
_diffrn_reflns_limit_l_min -29
_diffrn_reflns_number 16367
_diffrn_reflns_theta_full 28.06
_diffrn_reflns_theta_max 28.06
_diffrn_reflns_theta_min 3.06
_diffrn_standards_interval_count 100
_diffrn_standards_number 1
_exptl_absorpt_coefficient_mu 0.761
_exptl_absorpt_correction_T_max 1.000
_exptl_absorpt_correction_T_min 0.692
_exptl_absorpt_correction_type empirical
_exptl_crystal_colour orange
_exptl_crystal_density_diffrn 1.424
_exptl_crystal_density_meas ?
_exptl_crystal_density_method 'not measured'
_exptl_crystal_description prismatic
_exptl_crystal_F_000 2896
_exptl_crystal_size_max 0.25
_exptl_crystal_size_mid 0.22
_exptl_crystal_size_min 0.18
_refine_diff_density_max 2.029
_refine_diff_density_min -0.707
_refine_diff_density_rms 0.143
_refine_ls_extinction_method none
_refine_ls_goodness_of_fit_ref 1.043
_refine_ls_hydrogen_treatment mixed
_refine_ls_matrix_type full
_refine_ls_number_parameters 741
_refine_ls_number_reflns 15987
_refine_ls_number_restraints 0
_refine_ls_restrained_S_all 1.043
_refine_ls_R_factor_all 0.1599
_refine_ls_R_factor_gt 0.0673
_refine_ls_shift/su_max 0.354
_refine_ls_shift/su_mean 0.038
_refine_ls_structure_factor_coef Fsqd
_refine_ls_weighting_details 'w=1/[\s^2^(Fo^2^)+(0.0916P)^2^+0.0000P] where P=(Fo^2^+2Fc^2^)/3'
_refine_ls_weighting_scheme calc
_refine_ls_wR_factor_gt 0.1910
_refine_ls_wR_factor_ref 0.2142
_reflns_number_gt 5385
_reflns_number_total 15987
_reflns_threshold_expression >2sigma(I)
_cod_data_source_file ic0000754_1.cif
_cod_data_source_block fn31h
_cod_depositor_comments
;
The following automatic conversions were performed:

'_exptl_crystal_density_meas' value 'not measured' was changed to '?'
- the value is perceived as not measured.

Automatic conversion script
Id: cif_fix_values 3008 2015-01-20 13:52:24Z robertas 

The following automatic conversions were performed:

'_refine_ls_weighting_scheme' value 'calc
w=1/[\s^2^(Fo^2^)+(0.0916P)^2^+0.0000P] where P=(Fo^2^+2Fc^2^)/3' was
changed to 'calc'. New tag '_refine_ls_weighting_details' was
created. The value of the new tag was set to
'w=1/[\s^2^(Fo^2^)+(0.0916P)^2^+0.0000P] where P=(Fo^2^+2Fc^2^)/3'.

Automatic conversion script
Id: cif_fix_values 3143 2015-03-26 13:38:13Z robertas 
;
_cod_original_cell_volume 6629(2)
_cod_database_code 4321379

loop_
_symmetry_equiv_pos_as_xyz
'x, y, z'
'-x, y+1/2, -z+1/2'
'-x, -y, -z'
'x, -y-1/2, z-1/2'

loop_
_atom_site_label
_atom_site_type_symbol
_atom_site_fract_x
_atom_site_fract_y
_atom_site_fract_z
_atom_site_U_iso_or_equiv
_atom_site_adp_type
_atom_site_occupancy
_atom_site_calc_flag
_atom_site_refinement_flags
_atom_site_disorder_assembly
_atom_site_disorder_group
Ru1A Ru 0.72459(3) 0.61509(3) -0.17773(3) 0.04151(18) Uani 1 d . . .
P1A P 0.62572(12) 0.70463(11) -0.20568(10) 0.0453(5) Uani 1 d . . .
P2A P 0.72054(13) 0.57573(11) -0.27447(10) 0.0470(5) Uani 1 d . . .
O1A O 0.5235(3) 0.5361(3) -0.1529(3) 0.0565(14) Uani 1 d . . .
O2A O 0.8846(3) 0.4341(3) -0.1576(3) 0.0671(17) Uani 1 d . . .
N1A N 0.6312(3) 0.5500(3) -0.1755(3) 0.0427(15) Uani 1 d . . .
N2A N 0.8040(3) 0.5222(3) -0.1457(3) 0.0456(15) Uani 1 d . . .
Cl1A Cl 0.84377(11) 0.68643(12) -0.16685(10) 0.0544(5) Uani 1 d . . .
Cl2A Cl 0.75385(13) 0.64721(13) -0.06280(10) 0.0589(5) Uani 1 d . . .
C1A C 0.6224(5) 0.4665(4) -0.1736(4) 0.054(2) Uani 1 d . . .
H1A1 H 0.6680 0.4438 -0.1394 0.072(5) Uiso 1 calc R . .
H1A2 H 0.6156 0.4435 -0.2148 0.072(5) Uiso 1 calc R . .
C2A C 0.5479(5) 0.4568(5) -0.1598(4) 0.060(2) Uani 1 d . . .
H2A1 H 0.5067 0.4307 -0.1955 0.072(5) Uiso 1 calc R . .
H2A2 H 0.5593 0.4278 -0.1202 0.072(5) Uiso 1 calc R . .
C3A C 0.5759(4) 0.5829(5) -0.1625(4) 0.051(2) Uani 1 d . . .
C4A C 0.5674(5) 0.6658(4) -0.1605(4) 0.052(2) Uani 1 d . . .
H4A1 H 0.5885 0.6842 -0.1160 0.072(5) Uiso 1 calc R . .
H4A2 H 0.5123 0.6807 -0.1815 0.072(5) Uiso 1 calc R . .
C5A C 0.6403(5) 0.8055(4) -0.1816(4) 0.053(2) Uani 1 d . . .
C6A C 0.5794(6) 0.8553(5) -0.1881(5) 0.071(3) Uani 1 d . . .
H6A H 0.5279 0.8364 -0.2040 0.101(6) Uiso 1 calc R . .
C7A C 0.5914(7) 0.9313(6) -0.1719(5) 0.079(3) Uani 1 d . . .
H7A H 0.5487 0.9630 -0.1772 0.101(6) Uiso 1 calc R . .
C8A C 0.6671(8) 0.9603(6) -0.1477(5) 0.091(4) Uani 1 d . . .
H8A H 0.6758 1.0118 -0.1367 0.101(6) Uiso 1 calc R . .
C9A C 0.7312(8) 0.9123(6) -0.1397(5) 0.097(4) Uani 1 d . . .
H9A H 0.7826 0.9313 -0.1233 0.101(6) Uiso 1 calc R . .
C10A C 0.7164(6) 0.8355(5) -0.1570(5) 0.072(3) Uani 1 d . . .
H10A H 0.7587 0.8034 -0.1520 0.101(6) Uiso 1 calc R . .
C11A C 0.5489(4) 0.7108(4) -0.2877(4) 0.0450(18) Uani 1 d . . .
C12A C 0.5535(5) 0.7654(5) -0.3315(4) 0.054(2) Uani 1 d . . .
H12A H 0.5950 0.8003 -0.3186 0.101(6) Uiso 1 calc R . .
C13A C 0.4975(6) 0.7672(5) -0.3928(5) 0.078(3) Uani 1 d . . .
H13A H 0.5021 0.8036 -0.4213 0.101(6) Uiso 1 calc R . .
C14A C 0.4309(5) 0.7157(5) -0.4164(5) 0.067(2) Uani 1 d . . .
H14A H 0.3920 0.7190 -0.4584 0.101(6) Uiso 1 calc R . .
C15A C 0.4283(5) 0.6618(5) -0.3735(5) 0.074(3) Uani 1 d . . .
H15A H 0.3868 0.6269 -0.3867 0.101(6) Uiso 1 calc R . .
C16A C 0.4860(5) 0.6576(5) -0.3105(5) 0.067(2) Uani 1 d . . .
H16A H 0.4831 0.6190 -0.2830 0.101(6) Uiso 1 calc R . .
C17A C 0.8427(5) 0.4879(5) -0.0815(4) 0.061(2) Uani 1 d . . .
H17A H 0.8044 0.4730 -0.0641 0.072(5) Uiso 1 calc R . .
H17B H 0.8806 0.5229 -0.0515 0.072(5) Uiso 1 calc R . .
C18A C 0.8835(6) 0.4193(5) -0.0941(5) 0.075(3) Uani 1 d . . .
H18A H 0.9368 0.4144 -0.0611 0.072(5) Uiso 1 calc R . .
H18B H 0.8544 0.3728 -0.0947 0.072(5) Uiso 1 calc R . .
C19A C 0.8320(5) 0.4908(4) -0.1813(4) 0.050(2) Uani 1 d . . .
C20A C 0.8162(5) 0.5190(5) -0.2462(4) 0.062(2) Uani 1 d . . .
H20A H 0.8111 0.4766 -0.2755 0.072(5) Uiso 1 calc R . .
H20B H 0.8593 0.5515 -0.2455 0.072(5) Uiso 1 calc R . .
C21A C 0.7285(5) 0.6418(5) -0.3362(4) 0.052(2) Uani 1 d . . .
C22A C 0.7332(5) 0.7185(5) -0.3267(5) 0.064(2) Uani 1 d . . .
H22A H 0.7328 0.7386 -0.2884 0.101(6) Uiso 1 calc R . .
C23A C 0.7386(5) 0.7683(5) -0.3744(5) 0.068(3) Uani 1 d . . .
H23A H 0.7396 0.8211 -0.3688 0.101(6) Uiso 1 calc R . .
C24A C 0.7424(6) 0.7380(6) -0.4279(5) 0.084(3) Uani 1 d . . .
H24A H 0.7471 0.7692 -0.4597 0.101(6) Uiso 1 calc R . .
C25A C 0.7394(8) 0.6629(6) -0.4346(6) 0.110(4) Uani 1 d . . .
H25A H 0.7422 0.6432 -0.4721 0.101(6) Uiso 1 calc R . .
C26A C 0.7325(8) 0.6114(6) -0.3910(5) 0.100(4) Uani 1 d . . .
H26A H 0.7307 0.5589 -0.3983 0.101(6) Uiso 1 calc R . .
C27A C 0.6468(5) 0.5076(5) -0.3265(4) 0.055(2) Uani 1 d . . .
C28A C 0.5800(6) 0.5364(6) -0.3743(4) 0.072(3) Uani 1 d . . .
H28A H 0.5734 0.5891 -0.3783 0.101(6) Uiso 1 calc R . .
C29A C 0.5214(7) 0.4891(8) -0.4173(6) 0.106(4) Uani 1 d . . .
H29A H 0.4774 0.5104 -0.4502 0.101(6) Uiso 1 calc R . .
C30A C 0.5294(8) 0.4103(8) -0.4107(6) 0.109(4) Uani 1 d . . .
H30A H 0.4900 0.3778 -0.4376 0.101(6) Uiso 1 calc R . .
C31A C 0.5990(8) 0.3809(6) -0.3620(7) 0.100(4) Uani 1 d . . .
H31A H 0.6071 0.3284 -0.3576 0.101(6) Uiso 1 calc R . .
C32A C 0.6542(6) 0.4295(5) -0.3215(5) 0.070(3) Uani 1 d . . .
H32A H 0.6990 0.4089 -0.2889 0.101(6) Uiso 1 calc R . .
Ru1B Ru -0.74204(3) -0.39086(3) -0.09556(3) 0.03737(16) Uani 1 d . . .
P1B P -0.83740(11) -0.29977(11) -0.11434(9) 0.0409(5) Uani 1 d . . .
P2B P -0.75489(11) -0.42561(11) -0.19637(9) 0.0391(4) Uani 1 d . . .
O2B O -0.5856(3) -0.5708(3) -0.0924(3) 0.0582(15) Uani 1 d . . .
O1B O -0.9473(3) -0.4765(3) -0.0793(3) 0.0633(16) Uani 1 d . . .
N1B N -0.8343(3) -0.4583(3) -0.0960(3) 0.0394(14) Uani 1 d . . .
N2B N -0.6652(3) -0.4879(3) -0.0708(3) 0.0418(14) Uani 1 d . . .
Cl1B Cl -0.62150(11) -0.31935(11) -0.08025(10) 0.0513(5) Uani 1 d . . .
Cl2B Cl -0.71079(12) -0.37023(11) 0.02116(9) 0.0523(5) Uani 1 d . . .
C1B C -0.8431(4) -0.5417(4) -0.0940(4) 0.0496(19) Uani 1 d . . .
H1B1 H -0.8035 -0.5628 -0.0545 0.072(5) Uiso 1 calc R . .
H1B2 H -0.8377 -0.5657 -0.1311 0.072(5) Uiso 1 calc R . .
C2B C -0.9250(5) -0.5536(5) -0.0962(5) 0.072(3) Uani 1 d . . .
H2B1 H -0.9613 -0.5695 -0.1391 0.072(5) Uiso 1 calc R . .
H2B2 H -0.9248 -0.5918 -0.0647 0.072(5) Uiso 1 calc R . .
C3B C -0.8922(4) -0.4284(4) -0.0846(4) 0.0446(18) Uani 1 d . . .
C4B C -0.8980(4) -0.3445(4) -0.0754(4) 0.0491(19) Uani 1 d . . .
H4B1 H -0.8777 -0.3319 -0.0295 0.072(5) Uiso 1 calc R . .
H4B2 H -0.9525 -0.3275 -0.0958 0.072(5) Uiso 1 calc R . .
C5B C -0.8180(5) -0.2037(4) -0.0802(4) 0.052(2) Uani 1 d . . .
C6B C -0.7461(5) -0.1713(5) -0.0667(4) 0.063(2) Uani 1 d . . .
H6B H -0.7079 -0.2007 -0.0733 0.101(6) Uiso 1 calc R . .
C7B C -0.7262(6) -0.0984(6) -0.0443(5) 0.080(3) Uani 1 d . . .
H7B H -0.6780 -0.0766 -0.0390 0.101(6) Uiso 1 calc R . .
C8B C -0.7839(8) -0.0579(6) -0.0295(6) 0.094(4) Uani 1 d . . .
H8B H -0.7721 -0.0095 -0.0109 0.101(6) Uiso 1 calc R . .
C9B C -0.8556(8) -0.0892(6) -0.0422(6) 0.099(4) Uani 1 d . . .
H9B H -0.8934 -0.0608 -0.0340 0.101(6) Uiso 1 calc R . .
C10B C -0.8744(6) -0.1626(5) -0.0672(5) 0.077(3) Uani 1 d . . .
H10B H -0.9236 -0.1838 -0.0749 0.101(6) Uiso 1 calc R . .
C11B C -0.9123(5) -0.2788(4) -0.1963(4) 0.0480(19) Uani 1 d . . .
C12B C -0.8876(6) -0.2414(5) -0.2398(4) 0.065(2) Uani 1 d . . .
H12B H -0.8355 -0.2250 -0.2261 0.101(6) Uiso 1 calc R . .
C13B C -0.9411(7) -0.2283(5) -0.3043(5) 0.078(3) Uani 1 d . . .
H13B H -0.9243 -0.2039 -0.3335 0.101(6) Uiso 1 calc R . .
C14B C -1.0187(6) -0.2521(6) -0.3240(5) 0.081(3) Uani 1 d . . .
H14B H -1.0543 -0.2435 -0.3665 0.101(6) Uiso 1 calc R . .
C15B C -1.0428(6) -0.2874(6) -0.2820(5) 0.083(3) Uani 1 d . . .
H15B H -1.0953 -0.3027 -0.2960 0.101(6) Uiso 1 calc R . .
C16B C -0.9913(5) -0.3019(5) -0.2181(4) 0.062(2) Uani 1 d . . .
H16B H -1.0093 -0.3268 -0.1900 0.101(6) Uiso 1 calc R . .
C17B C -0.6214(4) -0.5258(4) -0.0082(4) 0.053(2) Uani 1 d . . .
H17C H -0.6570 -0.5447 0.0107 0.072(5) Uiso 1 calc R . .
H17D H -0.5835 -0.4912 0.0222 0.072(5) Uiso 1 calc R . .
C18B C -0.5803(5) -0.5905(5) -0.0261(4) 0.066(2) Uani 1 d . . .
H18C H -0.5256 -0.5942 0.0044 0.072(5) Uiso 1 calc R . .
H18D H -0.6066 -0.6387 -0.0265 0.072(5) Uiso 1 calc R . .
C19B C -0.6393(4) -0.5145(4) -0.1122(4) 0.0436(18) Uani 1 d . . .
C20B C -0.6621(4) -0.4817(5) -0.1786(4) 0.051(2) Uani 1 d . . .
H20C H -0.6713 -0.5223 -0.2103 0.072(5) Uiso 1 calc R . .
H20D H -0.6205 -0.4488 -0.1801 0.072(5) Uiso 1 calc R . .
C21B C -0.8361(5) -0.4931(4) -0.2398(4) 0.0489(19) Uani 1 d . . .
C22B C -0.9125(5) -0.4672(5) -0.2611(5) 0.073(3) Uani 1 d . . .
H22B H -0.9214 -0.4155 -0.2573 0.101(6) Uiso 1 calc R . .
C23B C -0.9766(5) -0.5155(6) -0.2879(5) 0.086(3) Uani 1 d . . .
H23B H -1.0279 -0.4969 -0.3011 0.101(6) Uiso 1 calc R . .
C24B C -0.9630(6) -0.5916(6) -0.2947(5) 0.090(3) Uani 1 d . . .
H24B H -1.0055 -0.6251 -0.3121 0.101(6) Uiso 1 calc R . .
C25B C -0.8868(6) -0.6188(5) -0.2759(5) 0.079(3) Uani 1 d . . .
H25B H -0.8783 -0.6703 -0.2814 0.101(6) Uiso 1 calc R . .
C26B C -0.8233(5) -0.5703(5) -0.2490(4) 0.060(2) Uani 1 d . . .
H26B H -0.7721 -0.5887 -0.2370 0.101(6) Uiso 1 calc R . .
C27B C -0.7524(4) -0.3635(5) -0.2616(4) 0.0476(19) Uani 1 d . . .
C28B C -0.7007(6) -0.3035(5) -0.2468(4) 0.079(3) Uani 1 d . . .
H28B H -0.6681 -0.2940 -0.2036 0.101(6) Uiso 1 calc R . .
C29B C -0.6958(7) -0.2565(7) -0.2950(6) 0.097(4) Uani 1 d . . .
H29B H -0.6610 -0.2154 -0.2830 0.101(6) Uiso 1 calc R . .
C30B C -0.7386(7) -0.2683(7) -0.3566(6) 0.090(3) Uani 1 d . . .
H30B H -0.7331 -0.2375 -0.3884 0.101(6) Uiso 1 calc R . .
C31B C -0.7927(7) -0.3283(7) -0.3731(4) 0.095(4) Uani 1 d . . .
H31B H -0.8251 -0.3359 -0.4167 0.101(6) Uiso 1 calc R . .
C32B C -0.8004(6) -0.3779(6) -0.3267(4) 0.079(3) Uani 1 d . . .
H32B H -0.8358 -0.4185 -0.3389 0.101(6) Uiso 1 calc R . .

loop_
_atom_site_aniso_label
_atom_site_aniso_U_11
_atom_site_aniso_U_22
_atom_site_aniso_U_33
_atom_site_aniso_U_23
_atom_site_aniso_U_13
_atom_site_aniso_U_12
Ru1A 0.0448(4) 0.0405(3) 0.0425(4) 0.0043(3) 0.0209(3) 0.0043(3)
P1A 0.0496(12) 0.0381(11) 0.0517(12) 0.0045(10) 0.0239(10) 0.0071(9)
P2A 0.0599(13) 0.0393(11) 0.0511(12) 0.0011(10) 0.0320(11) 0.0032(10)
O1A 0.049(3) 0.064(4) 0.068(4) 0.012(3) 0.035(3) 0.001(3)
O2A 0.059(4) 0.061(4) 0.086(5) 0.015(3) 0.034(3) 0.022(3)
N1A 0.046(4) 0.043(4) 0.042(4) 0.011(3) 0.020(3) 0.000(3)
N2A 0.047(4) 0.043(4) 0.049(4) 0.009(3) 0.022(3) 0.007(3)
Cl1A 0.0485(12) 0.0562(12) 0.0601(13) 0.0039(10) 0.0233(10) -0.0039(10)
Cl2A 0.0706(14) 0.0669(13) 0.0409(11) 0.0004(10) 0.0241(10) 0.0036(11)
C1A 0.066(6) 0.047(5) 0.049(5) 0.015(4) 0.023(4) -0.009(4)
C2A 0.062(5) 0.046(5) 0.067(6) -0.009(4) 0.020(5) -0.012(4)
C3A 0.046(5) 0.069(5) 0.041(4) 0.009(4) 0.021(4) 0.008(4)
C4A 0.053(5) 0.051(5) 0.059(5) 0.004(4) 0.029(4) 0.006(4)
C5A 0.064(5) 0.037(4) 0.057(5) 0.001(4) 0.023(4) 0.010(4)
C6A 0.069(6) 0.063(6) 0.078(7) -0.002(5) 0.027(5) 0.019(5)
C7A 0.092(8) 0.058(6) 0.087(8) -0.014(6) 0.034(7) 0.019(6)
C8A 0.139(11) 0.047(6) 0.097(9) -0.009(6) 0.058(8) 0.016(7)
C9A 0.135(10) 0.075(7) 0.085(8) -0.037(6) 0.049(8) -0.057(7)
C10A 0.071(6) 0.049(5) 0.096(7) -0.017(5) 0.033(6) -0.001(5)
C11A 0.043(4) 0.036(4) 0.056(5) 0.007(4) 0.020(4) 0.009(3)
C12A 0.062(5) 0.049(5) 0.047(5) 0.004(4) 0.017(4) -0.003(4)
C13A 0.115(9) 0.046(5) 0.071(7) 0.008(5) 0.036(6) -0.007(6)
C14A 0.062(6) 0.055(6) 0.070(6) 0.008(5) 0.013(5) 0.000(5)
C15A 0.067(6) 0.064(6) 0.081(7) 0.008(6) 0.018(5) -0.006(5)
C16A 0.076(6) 0.063(6) 0.066(6) 0.012(5) 0.030(5) -0.001(5)
C17A 0.057(5) 0.059(5) 0.069(6) 0.019(5) 0.028(5) 0.006(4)
C18A 0.078(7) 0.060(6) 0.101(8) 0.028(6) 0.051(6) 0.025(5)
C19A 0.046(5) 0.051(5) 0.057(5) 0.011(4) 0.026(4) 0.011(4)
C20A 0.068(6) 0.051(5) 0.084(7) 0.005(5) 0.048(5) 0.014(4)
C21A 0.064(5) 0.057(5) 0.042(5) 0.007(4) 0.026(4) 0.002(4)
C22A 0.073(6) 0.053(5) 0.080(7) -0.008(5) 0.045(5) -0.005(5)
C23A 0.084(7) 0.055(6) 0.074(7) 0.017(5) 0.040(6) 0.002(5)
C24A 0.117(9) 0.078(7) 0.074(7) 0.033(6) 0.055(7) 0.001(6)
C25A 0.179(13) 0.056(7) 0.120(10) 0.005(7) 0.084(10) -0.011(8)
C26A 0.207(13) 0.049(6) 0.094(8) -0.008(6) 0.113(9) -0.012(7)
C27A 0.072(6) 0.049(5) 0.058(5) -0.001(4) 0.042(5) 0.001(4)
C28A 0.073(7) 0.082(7) 0.059(6) 0.000(5) 0.022(5) -0.004(6)
C29A 0.093(9) 0.116(11) 0.090(9) -0.010(8) 0.014(7) -0.015(8)
C30A 0.119(11) 0.101(10) 0.092(10) -0.029(8) 0.025(8) -0.019(9)
C31A 0.148(12) 0.057(7) 0.134(11) -0.028(7) 0.099(10) -0.024(7)
C32A 0.102(8) 0.042(5) 0.072(6) -0.013(5) 0.039(6) -0.011(5)
Ru1B 0.0355(3) 0.0380(3) 0.0366(3) 0.0023(3) 0.0122(3) 0.0016(3)
P1B 0.0413(11) 0.0379(11) 0.0430(11) 0.0026(9) 0.0161(9) 0.0055(9)
P2B 0.0372(10) 0.0425(11) 0.0376(10) 0.0006(9) 0.0150(9) 0.0022(9)
O2B 0.056(3) 0.051(3) 0.069(4) 0.010(3) 0.026(3) 0.023(3)
O1B 0.059(4) 0.057(4) 0.086(4) 0.009(3) 0.043(3) -0.005(3)
N1B 0.035(3) 0.033(3) 0.048(4) 0.008(3) 0.015(3) 0.006(3)
N2B 0.038(3) 0.039(3) 0.044(4) 0.006(3) 0.013(3) 0.006(3)
Cl1B 0.0442(11) 0.0493(11) 0.0549(12) 0.0023(10) 0.0139(9) -0.0066(9)
Cl2B 0.0587(12) 0.0584(12) 0.0375(10) -0.0014(9) 0.0167(9) 0.0011(10)
C1B 0.047(5) 0.046(5) 0.054(5) 0.006(4) 0.019(4) 0.001(4)
C2B 0.080(7) 0.051(5) 0.098(7) -0.007(5) 0.050(6) -0.021(5)
C3B 0.037(4) 0.054(5) 0.042(4) 0.002(4) 0.014(4) 0.001(4)
C4B 0.053(5) 0.052(5) 0.049(5) 0.010(4) 0.028(4) 0.013(4)
C5B 0.052(5) 0.048(5) 0.044(5) 0.007(4) 0.008(4) 0.011(4)
C6B 0.061(6) 0.044(5) 0.079(6) -0.005(5) 0.022(5) -0.009(4)
C7B 0.076(7) 0.072(7) 0.080(7) 0.014(6) 0.019(6) -0.017(6)
C8B 0.131(11) 0.050(6) 0.100(9) -0.010(6) 0.043(8) -0.024(7)
C9B 0.134(11) 0.066(7) 0.110(9) -0.004(7) 0.064(9) 0.036(7)
C10B 0.093(8) 0.051(6) 0.086(7) -0.012(5) 0.037(6) 0.002(5)
C11B 0.053(5) 0.040(4) 0.052(5) 0.009(4) 0.021(4) 0.011(4)
C12B 0.088(7) 0.046(5) 0.067(6) 0.007(5) 0.036(6) -0.010(5)
C13B 0.113(9) 0.061(6) 0.068(7) 0.024(5) 0.046(7) 0.011(6)
C14B 0.066(7) 0.087(8) 0.062(7) -0.001(6) -0.004(5) 0.012(6)
C15B 0.056(6) 0.086(8) 0.093(8) -0.001(6) 0.014(6) 0.014(6)
C16B 0.037(5) 0.074(6) 0.066(6) 0.002(5) 0.012(4) 0.006(4)
C17B 0.050(5) 0.052(5) 0.054(5) 0.014(4) 0.017(4) 0.012(4)
C18B 0.058(5) 0.061(6) 0.067(6) 0.013(5) 0.014(5) 0.015(4)
C19B 0.032(4) 0.037(4) 0.057(5) -0.001(4) 0.014(4) -0.002(3)
C20B 0.046(5) 0.069(5) 0.041(4) 0.002(4) 0.020(4) 0.011(4)
C21B 0.052(5) 0.045(5) 0.055(5) 0.000(4) 0.027(4) 0.005(4)
C22B 0.049(5) 0.059(6) 0.096(7) -0.016(5) 0.012(5) -0.005(5)
C23B 0.043(5) 0.089(8) 0.104(8) -0.026(7) 0.006(5) -0.002(5)
C24B 0.071(7) 0.086(8) 0.089(8) -0.024(6) 0.006(6) -0.026(6)
C25B 0.095(8) 0.052(6) 0.093(8) -0.023(5) 0.039(7) -0.016(6)
C26B 0.062(6) 0.051(5) 0.064(6) -0.004(4) 0.021(5) 0.003(4)
C27B 0.043(4) 0.058(5) 0.042(5) 0.006(4) 0.017(4) 0.006(4)
C28B 0.090(7) 0.075(6) 0.049(5) 0.019(5) 0.003(5) -0.036(6)
C29B 0.111(9) 0.091(8) 0.103(10) 0.032(8) 0.057(8) -0.015(7)
C30B 0.107(9) 0.096(9) 0.084(9) 0.032(7) 0.057(8) 0.008(7)
C31B 0.132(10) 0.104(9) 0.034(5) 0.013(6) 0.018(6) 0.024(8)
C32B 0.096(8) 0.084(7) 0.046(5) 0.013(5) 0.017(5) -0.007(6)

loop_
_atom_type_symbol
_atom_type_description
_atom_type_scat_dispersion_real
_atom_type_scat_dispersion_imag
_atom_type_scat_source
Ru Ru -1.2594 0.8363 'International Tables Vol C Tables 4.2.6.8 and 6.1.1.4'
P P 0.1023 0.0942 'International Tables Vol C Tables 4.2.6.8 and 6.1.1.4'
O O 0.0106 0.0060 'International Tables Vol C Tables 4.2.6.8 and 6.1.1.4'
N N 0.0061 0.0033 'International Tables Vol C Tables 4.2.6.8 and 6.1.1.4'
Cl Cl 0.1484 0.1585 'International Tables Vol C Tables 4.2.6.8 and 6.1.1.4'
C C 0.0033 0.0016 'International Tables Vol C Tables 4.2.6.8 and 6.1.1.4'
H H 0.0000 0.0000 'International Tables Vol C Tables 4.2.6.8 and 6.1.1.4'

loop_
_geom_angle_atom_site_label_1
_geom_angle_atom_site_label_2
_geom_angle_atom_site_label_3
_geom_angle
_geom_angle_site_symmetry_1
_geom_angle_site_symmetry_3
_geom_angle_publ_flag
N1A Ru1A N2A 92.3(2) . . ?
N1A Ru1A P2A 98.36(18) . . ?
N2A Ru1A P2A 81.11(18) . . ?
N1A Ru1A P1A 78.75(17) . . ?
N2A Ru1A P1A 170.46(17) . . ?
P2A Ru1A P1A 103.16(9) . . ?
N1A Ru1A Cl1A 173.07(16) . . ?
N2A Ru1A Cl1A 83.42(17) . . ?
P2A Ru1A Cl1A 86.35(9) . . ?
P1A Ru1A Cl1A 105.23(8) . . ?
N1A Ru1A Cl2A 86.50(18) . . ?
N2A Ru1A Cl2A 89.19(18) . . ?
P2A Ru1A Cl2A 169.27(8) . . ?
P1A Ru1A Cl2A 87.13(9) . . ?
Cl1A Ru1A Cl2A 88.02(9) . . ?
C5A P1A C11A 101.8(4) . . ?
C5A P1A C4A 103.8(4) . . ?
C11A P1A C4A 100.6(4) . . ?
C5A P1A Ru1A 124.7(3) . . ?
C11A P1A Ru1A 122.0(2) . . ?
C4A P1A Ru1A 99.7(2) . . ?
C27A P2A C21A 100.8(4) . . ?
C27A P2A C20A 103.2(4) . . ?
C21A P2A C20A 103.7(4) . . ?
C27A P2A Ru1A 123.0(3) . . ?
C21A P2A Ru1A 123.2(3) . . ?
C20A P2A Ru1A 99.7(3) . . ?
C3A O1A C2A 106.5(6) . . ?
C19A O2A C18A 103.4(6) . . ?
C3A N1A C1A 109.1(6) . . ?
C3A N1A Ru1A 119.6(5) . . ?
C1A N1A Ru1A 130.2(5) . . ?
C19A N2A C17A 106.8(6) . . ?
C19A N2A Ru1A 122.1(5) . . ?
C17A N2A Ru1A 130.8(5) . . ?
N1A C1A C2A 103.6(6) . . ?
O1A C2A C1A 104.5(6) . . ?
N1A C3A O1A 116.3(7) . . ?
N1A C3A C4A 123.2(7) . . ?
O1A C3A C4A 120.4(7) . . ?
C3A C4A P1A 104.6(5) . . ?
C6A C5A C10A 117.0(8) . . ?
C6A C5A P1A 123.9(7) . . ?
C10A C5A P1A 119.1(6) . . ?
C5A C6A C7A 122.9(9) . . ?
C8A C7A C6A 119.5(9) . . ?
C7A C8A C9A 120.0(9) . . ?
C10A C9A C8A 118.7(10) . . ?
C5A C10A C9A 121.9(9) . . ?
C12A C11A C16A 117.8(7) . . ?
C12A C11A P1A 120.6(6) . . ?
C16A C11A P1A 121.5(6) . . ?
C13A C12A C11A 119.7(8) . . ?
C12A C13A C14A 123.5(9) . . ?
C15A C14A C13A 115.9(9) . . ?
C14A C15A C16A 121.8(9) . . ?
C15A C16A C11A 121.2(8) . . ?
N2A C17A C18A 103.3(7) . . ?
O2A C18A C17A 104.1(7) . . ?
N2A C19A O2A 119.5(7) . . ?
N2A C19A C20A 121.8(7) . . ?
O2A C19A C20A 118.4(7) . . ?
C19A C20A P2A 107.6(5) . . ?
C22A C21A C26A 120.2(8) . . ?
C22A C21A P2A 121.2(6) . . ?
C26A C21A P2A 118.5(7) . . ?
C21A C22A C23A 120.6(8) . . ?
C24A C23A C22A 118.6(9) . . ?
C25A C24A C23A 118.8(10) . . ?
C24A C25A C26A 125.7(12) . . ?
C21A C26A C25A 116.0(9) . . ?
C28A C27A C32A 117.4(9) . . ?
C28A C27A P2A 117.9(7) . . ?
C32A C27A P2A 124.7(7) . . ?
C27A C28A C29A 122.1(10) . . ?
C30A C29A C28A 119.6(12) . . ?
C29A C30A C31A 118.0(12) . . ?
C32A C31A C30A 119.9(11) . . ?
C27A C32A C31A 122.9(10) . . ?
N1B Ru1B N2B 90.4(2) . . ?
N1B Ru1B P2B 94.76(18) . . ?
N2B Ru1B P2B 80.88(17) . . ?
N1B Ru1B P1B 79.97(16) . . ?
N2B Ru1B P1B 169.57(17) . . ?
P2B Ru1B P1B 103.67(9) . . ?
N1B Ru1B Cl1B 171.90(16) . . ?
N2B Ru1B Cl1B 84.23(16) . . ?
P2B Ru1B Cl1B 90.34(9) . . ?
P1B Ru1B Cl1B 104.95(7) . . ?
N1B Ru1B Cl2B 86.16(18) . . ?
N2B Ru1B Cl2B 89.39(17) . . ?
P2B Ru1B Cl2B 170.23(7) . . ?
P1B Ru1B Cl2B 86.07(8) . . ?
Cl1B Ru1B Cl2B 87.75(9) . . ?
C5B P1B C11B 100.4(3) . . ?
C5B P1B C4B 104.3(4) . . ?
C11B P1B C4B 101.7(4) . . ?
C5B P1B Ru1B 123.9(3) . . ?
C11B P1B Ru1B 122.6(3) . . ?
C4B P1B Ru1B 100.6(2) . . ?
C27B P2B C21B 103.3(4) . . ?
C27B P2B C20B 99.8(3) . . ?
C21B P2B C20B 104.9(4) . . ?
C27B P2B Ru1B 127.7(3) . . ?
C21B P2B Ru1B 116.1(3) . . ?
C20B P2B Ru1B 101.8(2) . . ?
C19B O2B C18B 104.3(6) . . ?
C3B O1B C2B 104.2(6) . . ?
C3B N1B C1B 106.6(6) . . ?
C3B N1B Ru1B 120.4(5) . . ?
C1B N1B Ru1B 131.8(4) . . ?
C19B N2B C17B 107.8(6) . . ?
C19B N2B Ru1B 119.7(5) . . ?
C17B N2B Ru1B 131.5(5) . . ?
N1B C1B C2B 104.9(6) . . ?
O1B C2B C1B 103.8(6) . . ?
N1B C3B O1B 117.8(7) . . ?
N1B C3B C4B 122.2(7) . . ?
O1B C3B C4B 120.0(6) . . ?
C3B C4B P1B 105.2(5) . . ?
C6B C5B C10B 118.9(8) . . ?
C6B C5B P1B 119.3(6) . . ?
C10B C5B P1B 121.8(7) . . ?
C5B C6B C7B 124.5(9) . . ?
C6B C7B C8B 115.7(9) . . ?
C9B C8B C7B 120.6(10) . . ?
C8B C9B C10B 121.6(10) . . ?
C5B C10B C9B 118.5(10) . . ?
C16B C11B C12B 118.4(8) . . ?
C16B C11B P1B 123.7(6) . . ?
C12B C11B P1B 117.9(6) . . ?
C11B C12B C13B 120.4(9) . . ?
C14B C13B C12B 119.4(9) . . ?
C15B C14B C13B 120.3(10) . . ?
C14B C15B C16B 121.7(10) . . ?
C11B C16B C15B 119.8(9) . . ?
N2B C17B C18B 103.3(6) . . ?
O2B C18B C17B 104.6(6) . . ?
N2B C19B O2B 117.6(7) . . ?
N2B C19B C20B 122.9(7) . . ?
O2B C19B C20B 119.4(7) . . ?
C19B C20B P2B 106.6(5) . . ?
C22B C21B C26B 118.4(8) . . ?
C22B C21B P2B 118.5(6) . . ?
C26B C21B P2B 123.0(6) . . ?
C21B C22B C23B 122.2(9) . . ?
C24B C23B C22B 118.6(9) . . ?
C25B C24B C23B 120.5(9) . . ?
C24B C25B C26B 120.4(9) . . ?
C25B C26B C21B 119.8(8) . . ?
C28B C27B C32B 118.8(8) . . ?
C28B C27B P2B 119.8(6) . . ?
C32B C27B P2B 121.3(7) . . ?
C27B C28B C29B 121.4(9) . . ?
C30B C29B C28B 122.1(11) . . ?
C29B C30B C31B 117.8(10) . . ?
C32B C31B C30B 122.8(9) . . ?
C31B C32B C27B 117.1(9) . . ?

loop_
_geom_bond_atom_site_label_1
_geom_bond_atom_site_label_2
_geom_bond_distance
_geom_bond_site_symmetry_2
_geom_bond_publ_flag
Ru1A N1A 2.080(6) . ?
Ru1A N2A 2.113(6) . ?
Ru1A P2A 2.249(2) . ?
Ru1A P1A 2.292(2) . ?
Ru1A Cl1A 2.452(2) . ?
Ru1A Cl2A 2.478(2) . ?
P1A C5A 1.833(8) . ?
P1A C11A 1.824(8) . ?
P1A C4A 1.873(7) . ?
P2A C27A 1.835(9) . ?
P2A C21A 1.852(8) . ?
P2A C20A 1.899(8) . ?
O1A C3A 1.347(9) . ?
O1A C2A 1.485(9) . ?
O2A C19A 1.340(9) . ?
O2A C18A 1.455(10) . ?
N1A C3A 1.300(9) . ?
N1A C1A 1.471(9) . ?
N2A C19A 1.239(9) . ?
N2A C17A 1.456(9) . ?
C1A C2A 1.532(10) . ?
C3A C4A 1.462(11) . ?
C5A C6A 1.382(11) . ?
C5A C10A 1.390(11) . ?
C6A C7A 1.373(12) . ?
C7A C8A 1.377(14) . ?
C8A C9A 1.401(14) . ?
C9A C10A 1.395(12) . ?
C11A C12A 1.397(10) . ?
C11A C16A 1.414(11) . ?
C12A C13A 1.352(12) . ?
C13A C14A 1.443(12) . ?
C14A C15A 1.359(12) . ?
C15A C16A 1.391(12) . ?
C17A C18A 1.501(11) . ?
C19A C20A 1.451(11) . ?
C21A C22A 1.356(11) . ?
C21A C26A 1.368(11) . ?
C22A C23A 1.414(11) . ?
C23A C24A 1.338(12) . ?
C24A C25A 1.321(13) . ?
C25A C26A 1.371(13) . ?
C27A C28A 1.365(11) . ?
C27A C32A 1.374(11) . ?
C28A C29A 1.397(13) . ?
C29A C30A 1.388(16) . ?
C30A C31A 1.410(16) . ?
C31A C32A 1.360(13) . ?
Ru1B N1B 2.067(5) . ?
Ru1B N2B 2.137(6) . ?
Ru1B P2B 2.260(2) . ?
Ru1B P1B 2.283(2) . ?
Ru1B Cl1B 2.451(2) . ?
Ru1B Cl2B 2.472(2) . ?
P1B C5B 1.822(8) . ?
P1B C11B 1.844(8) . ?
P1B C4B 1.844(7) . ?
P2B C27B 1.836(8) . ?
P2B C21B 1.849(8) . ?
P2B C20B 1.871(7) . ?
O2B C19B 1.341(8) . ?
O2B C18B 1.492(10) . ?
O1B C3B 1.359(8) . ?
O1B C2B 1.501(10) . ?
N1B C3B 1.302(8) . ?
N1B C1B 1.469(9) . ?
N2B C19B 1.288(9) . ?
N2B C17B 1.469(9) . ?
C1B C2B 1.505(10) . ?
C3B C4B 1.490(10) . ?
C5B C6B 1.360(11) . ?
C5B C10B 1.386(11) . ?
C6B C7B 1.366(12) . ?
C7B C8B 1.422(14) . ?
C8B C9B 1.353(14) . ?
C9B C10B 1.389(13) . ?
C11B C16B 1.397(10) . ?
C11B C12B 1.392(10) . ?
C12B C13B 1.409(12) . ?
C13B C14B 1.381(13) . ?
C14B C15B 1.341(14) . ?
C15B C16B 1.391(12) . ?
C17B C18B 1.501(10) . ?
C19B C20B 1.491(10) . ?
C21B C22B 1.372(10) . ?
C21B C26B 1.400(10) . ?
C22B C23B 1.380(12) . ?
C23B C24B 1.375(13) . ?
C24B C25B 1.380(13) . ?
C25B C26B 1.374(12) . ?
C27B C28B 1.365(11) . ?
C27B C32B 1.398(11) . ?
C28B C29B 1.388(12) . ?
C29B C30B 1.306(14) . ?
C30B C31B 1.393(14) . ?
C31B C32B 1.402(13) . ?
